data_7204538
loop_
_publ_author_name
'Henryk Krawczyk'
'Wojciech M. Wolf'
'Marcin \'Sliwi\'nski'

_publ_section_title
;
 Nitroalkanes as nucleophiles in a self-catalytic Michael reaction
;
_journal_issue 24
_journal_name_full 'J. Chem. Soc., Perkin Trans. 1'
_journal_page_first 2794
_journal_page_last 2798
_journal_paper_doi 10.1039/b209302m
_journal_year 2002
_chemical_formula_moiety '2(C12 H24 N), C6 H8 N O6 P, C3 H8 O'
_chemical_formula_sum 'C33 H64 N3 O7 P'
_chemical_formula_weight 645.84
_chemical_melting_point 454.5(5)
_chemical_name_systematic
;
Dicyclohexylammonium 2-diethoxyphosphoryl-N-hydroxysuccinamate 
;
_space_group_IT_number 14
_symmetry_cell_setting monoclinic
_symmetry_space_group_name_Hall '-P 2ybc'
_symmetry_space_group_name_H-M 'P 1 21/c 1'
_atom_sites_solution_hydrogens geom
_atom_sites_solution_primary direct
_atom_sites_solution_secondary difmap
_audit_creation_method 'manual editing of the SHELXL97 .cif file'
_cell_angle_alpha 90.00
_cell_angle_beta 110.740(10)
_cell_angle_gamma 90.00
_cell_formula_units_Z 4
_cell_length_a 17.464(2)
_cell_length_b 9.908(1)
_cell_length_c 22.979(2)
_cell_measurement_reflns_used 62
_cell_measurement_temperature 291(2)
_cell_measurement_theta_max 16
_cell_measurement_theta_min 7
_cell_volume 3718.5(7)
_computing_cell_refinement 'KM-4 (Kuma Diffraction, 1991)'
_computing_data_collection 'KM-4 (Kuma Diffraction, 1991)'
_computing_data_reduction 'Dataproc 9.0 (Ga\/ldecki et al., 1995)'
_computing_molecular_graphics 'XP (Siemens, 1990)'
_computing_publication_material 'SHELXL-97 (Sheldrick, 1997)'
_computing_structure_refinement 'SHELXL-97 (Sheldrick, 1997)'
_computing_structure_solution 'SHELXS-97 (Sheldrick, 1997)'
_diffrn_ambient_temperature 291(2)
_diffrn_measured_fraction_theta_full 0.931
_diffrn_measured_fraction_theta_max 0.931
_diffrn_measurement_device_type 'KUMA Diffraction KM-4'
_diffrn_measurement_method \w--2\q
_diffrn_radiation_monochromator graphite
_diffrn_radiation_source 'fine-focus sealed tube'
_diffrn_radiation_type CuK\a
_diffrn_radiation_wavelength 1.54178
_diffrn_reflns_av_R_equivalents 0.0217
_diffrn_reflns_av_sigmaI/netI 0.0288
_diffrn_reflns_limit_h_max 21
_diffrn_reflns_limit_h_min -19
_diffrn_reflns_limit_k_max 1
_diffrn_reflns_limit_k_min -12
_diffrn_reflns_limit_l_max 28
_diffrn_reflns_limit_l_min -20
_diffrn_reflns_number 7937
_diffrn_reflns_theta_full 70.00
_diffrn_reflns_theta_max 70.00
_diffrn_reflns_theta_min 2.71
_diffrn_standards_decay_% 5
_diffrn_standards_interval_count 100
_diffrn_standards_number 3
_exptl_absorpt_coefficient_mu 1.026
_exptl_absorpt_correction_type none
_exptl_crystal_colour Colourless
_exptl_crystal_density_diffrn 1.152
_exptl_crystal_density_method 'not measured'
_exptl_crystal_description Prism
_exptl_crystal_F_000 1416
_exptl_crystal_size_max 0.6
_exptl_crystal_size_mid 0.2
_exptl_crystal_size_min 0.3
_refine_diff_density_max 0.841
_refine_diff_density_min -0.517
_refine_diff_density_rms 0.055
_refine_ls_extinction_coef 0.00046(13)
_refine_ls_extinction_expression Fc^*^=kFc[1+0.001xFc^2^\l^3^/sin(2\q)]^-1/4^
_refine_ls_extinction_method SHELXL-97
_refine_ls_goodness_of_fit_ref 1.026
_refine_ls_hydrogen_treatment mixed
_refine_ls_matrix_type full
_refine_ls_number_parameters 427
_refine_ls_number_reflns 6562
_refine_ls_number_restraints 0
_refine_ls_restrained_S_all 1.026
_refine_ls_R_factor_all 0.0801
_refine_ls_R_factor_gt 0.0650
_refine_ls_shift/su_max 0.003
_refine_ls_shift/su_mean 0.001
_refine_ls_structure_factor_coef Fsqd
_refine_ls_weighting_details 'w=1/[\s^2^(Fo^2^)+(0.1155P)^2^+2.3720P] where P=(Fo^2^+2Fc^2^)/3'
_refine_ls_weighting_scheme calc
_refine_ls_wR_factor_gt 0.1890
_refine_ls_wR_factor_ref 0.2037
_reflns_number_gt 5141
_reflns_number_total 6562
_reflns_threshold_expression >2sigma(I)
_cod_data_source_file b209302m.txt
_cod_data_source_block 11
_cod_depositor_comments
;
The following automatic conversions were performed:
'_exptl_absorpt_correction_type' value 'None' changed to 'none' according
to '/home/adriana/struct/CIF-dictionaries/cif_core.dic' dictionary named
'cif_core.dic' version 2.4.1 from 2010-06-29.

Automatic conversion script
Id: cif_fix_enum 1555 2011-01-17 13:19:09Z saulius 

The following automatic conversions were performed:

'_chemical_melting_point' value '454-455 K' was changed to '454.5(5)'
- the average value was taken and precision was estimated.

Automatic conversion script
Id: cif_fix_values 1569 2011-02-09 13:29:24Z adriana 
;
_cod_original_sg_symbol_H-M 'P 2~1~/c'
_cod_original_formula_sum 'C33 H64 N3 O7 P1'
_cod_database_code 7204538

loop_
_symmetry_equiv_pos_as_xyz
'x, y, z'
'-x, y+1/2, -z+1/2'
'-x, -y, -z'
'x, -y-1/2, z-1/2'

loop_
_atom_site_label
_atom_site_type_symbol
_atom_site_fract_x
_atom_site_fract_y
_atom_site_fract_z
_atom_site_U_iso_or_equiv
_atom_site_adp_type
_atom_site_occupancy
_atom_site_symmetry_multiplicity
_atom_site_calc_flag
_atom_site_refinement_flags
_atom_site_disorder_assembly
_atom_site_disorder_group
P1 P 0.33699(4) 0.68200(7) 0.21801(3) 0.0440(2) Uani 1 1 d . . .
O1 O 0.37631(13) 0.5490(2) 0.23666(10) 0.0609(6) Uani 1 1 d . . .
O2 O 0.38642(11) 0.8061(2) 0.23959(11) 0.0579(6) Uani 1 1 d . . .
O3 O 0.25871(13) 0.6974(2) 0.23869(11) 0.0621(6) Uani 1 1 d . . .
O4 O 0.08393(11) 0.5784(2) 0.05163(10) 0.0555(6) Uani 1 1 d . . .
O5 O 0.23887(12) 0.4632(2) 0.10298(11) 0.0624(6) Uani 1 1 d . . .
O6 O 0.09897(14) 0.8558(2) 0.05481(13) 0.0740(8) Uani 1 1 d . . .
N1 N 0.15440(12) 0.6463(2) 0.07754(11) 0.0421(5) Uani 1 1 d . . .
C1 C 0.29181(15) 0.6922(3) 0.13319(13) 0.0440(6) Uani 1 1 d . . .
H11 H 0.3357 0.6856 0.1160 0.042(7) Uiso 1 1 calc R . .
C2 C 0.24523(17) 0.8244(3) 0.11093(17) 0.0580(8) Uani 1 1 d . . .
H21 H 0.2498 0.8826 0.1459 0.059(9) Uiso 1 1 calc R . .
H22 H 0.2665 0.8719 0.0830 0.094(14) Uiso 1 1 calc R . .
C3 C 0.15826(17) 0.7835(3) 0.07789(14) 0.0489(7) Uani 1 1 d . . .
C4 C 0.22889(15) 0.5848(3) 0.10377(13) 0.0429(6) Uani 1 1 d . . .
C5 C 0.2079(3) 0.5841(5) 0.2399(2) 0.0869(13) Uani 1 1 d . . .
H51 H 0.2287 0.5409 0.2804 0.14(2) Uiso 1 1 calc R . .
H52 H 0.2088 0.5184 0.2088 0.14(2) Uiso 1 1 calc R . .
C6 C 0.1230(3) 0.6314(7) 0.2269(3) 0.133(2) Uani 1 1 d . . .
H61 H 0.1230 0.7006 0.2561 0.173(16) Uiso 1 1 calc R . .
H62 H 0.0898 0.5572 0.2307 0.173(16) Uiso 1 1 calc R . .
H63 H 0.1012 0.6671 0.1854 0.173(16) Uiso 1 1 calc R . .
N2 N 0.06404(12) 0.3114(2) 0.02260(10) 0.0395(5) Uani 1 1 d . . .
H1 H 0.0825 0.3923 0.0396 0.060(10) Uiso 1 1 calc R . .
H2 H 0.0134 0.3243 -0.0054 0.072(11) Uiso 1 1 calc R . .
C7 C 0.05674(17) 0.2224(3) 0.07299(14) 0.0468(6) Uani 1 1 d . . .
H71 H 0.0273 0.1404 0.0536 0.068(10) Uiso 1 1 calc R . .
C8 C 0.0051(2) 0.2970(4) 0.10297(19) 0.0702(10) Uani 1 1 d . . .
H81 H -0.0488 0.3131 0.0721 0.062(10) Uiso 1 1 calc R . .
H82 H 0.0299 0.3840 0.1177 0.072(11) Uiso 1 1 calc R . .
C9 C -0.0039(3) 0.2191(5) 0.1573(2) 0.0921(14) Uani 1 1 d . . .
H91 H -0.0310 0.2760 0.1785 0.128(19) Uiso 1 1 calc R . .
H92 H -0.0384 0.1409 0.1415 0.086(14) Uiso 1 1 calc R . .
C10 C 0.0761(3) 0.1739(5) 0.20278(19) 0.0912(14) Uani 1 1 d . . .
H101 H 0.0667 0.1166 0.2338 0.099(14) Uiso 1 1 calc R . .
H102 H 0.1072 0.2519 0.2239 0.16(2) Uiso 1 1 calc R . .
C11 C 0.1249(2) 0.0970(4) 0.17112(17) 0.0727(10) Uani 1 1 d . . .
H111 H 0.0959 0.0148 0.1532 0.092(14) Uiso 1 1 calc R . .
H112 H 0.1774 0.0719 0.2017 0.093(13) Uiso 1 1 calc R . .
C12 C 0.1385(2) 0.1813(3) 0.12004(15) 0.0588(8) Uani 1 1 d . . .
H121 H 0.1703 0.2610 0.1381 0.060(9) Uiso 1 1 calc R . .
H122 H 0.1689 0.1290 0.0997 0.091(14) Uiso 1 1 calc R . .
C13 C 0.11784(16) 0.2657(3) -0.01218(13) 0.0460(6) Uani 1 1 d . . .
H131 H 0.1745 0.2647 0.0171 0.053(8) Uiso 1 1 calc R . .
C14 C 0.1119(2) 0.3697(4) -0.06140(17) 0.0633(8) Uani 1 1 d . . .
H141 H 0.1288 0.4569 -0.0418 0.064(10) Uiso 1 1 calc R . .
H142 H 0.0555 0.3772 -0.0893 0.070(11) Uiso 1 1 calc R . .
C15 C 0.1662(3) 0.3320(5) -0.0990(2) 0.0810(12) Uani 1 1 d . . .
H151 H 0.1567 0.3954 -0.1331 0.120(18) Uiso 1 1 calc R . .
H152 H 0.2234 0.3385 -0.0725 0.076(12) Uiso 1 1 calc R . .
C16 C 0.1483(3) 0.1906(5) -0.1248(2) 0.0885(14) Uani 1 1 d . . .
H161 H 0.0933 0.1870 -0.1554 0.13(2) Uiso 1 1 calc R . .
H162 H 0.1863 0.1668 -0.1454 0.114(16) Uiso 1 1 calc R . .
C17 C 0.1559(3) 0.0913(4) -0.0741(2) 0.0817(12) Uani 1 1 d . . .
H171 H 0.2118 0.0908 -0.0449 0.094(14) Uiso 1 1 calc R . .
H172 H 0.1433 0.0015 -0.0918 0.120(17) Uiso 1 1 calc R . .
C18 C 0.0977(2) 0.1262(3) -0.03939(17) 0.0630(9) Uani 1 1 d . . .
H181 H 0.0413 0.1232 -0.0679 0.068(10) Uiso 1 1 calc R . .
H182 H 0.1040 0.0611 -0.0065 0.099(15) Uiso 1 1 calc R . .
N3 N 0.55432(12) 0.8075(2) 0.27137(10) 0.0398(5) Uani 1 1 d . . .
H3 H 0.4998 0.8109 0.2624 0.037(7) Uiso 1 1 calc R . .
H4 H 0.5710 0.8918 0.2674 0.055(9) Uiso 1 1 calc R . .
C19 C 0.59348(15) 0.7670(3) 0.33841(12) 0.0405(6) Uani 1 1 d . . .
H191 H 0.6529 0.7766 0.3505 0.042(7) Uiso 1 1 calc R . .
C20 C 0.57453(18) 0.6217(3) 0.34933(13) 0.0486(7) Uani 1 1 d . . .
H201 H 0.5956 0.5615 0.3253 0.047(8) Uiso 1 1 calc R . .
H202 H 0.5158 0.6090 0.3361 0.059(9) Uiso 1 1 calc R . .
C21 C 0.6143(2) 0.5893(4) 0.41848(14) 0.0607(8) Uani 1 1 d . . .
H211 H 0.6003 0.4977 0.4259 0.063(10) Uiso 1 1 calc R . .
H212 H 0.6733 0.5944 0.4304 0.070(11) Uiso 1 1 calc R . .
C22 C 0.5867(3) 0.6858(4) 0.45827(16) 0.0719(10) Uani 1 1 d . . .
H221 H 0.5287 0.6728 0.4499 0.070(11) Uiso 1 1 calc R . .
H222 H 0.6159 0.6657 0.5019 0.069(10) Uiso 1 1 calc R . .
C23 C 0.6019(2) 0.8308(4) 0.44558(15) 0.0662(9) Uani 1 1 d . . .
H231 H 0.6604 0.8471 0.4597 0.063(10) Uiso 1 1 calc R . .
H232 H 0.5789 0.8897 0.4689 0.080(12) Uiso 1 1 calc R . .
C24 C 0.56403(19) 0.8640(3) 0.37687(14) 0.0519(7) Uani 1 1 d . . .
H241 H 0.5049 0.8590 0.3639 0.054(9) Uiso 1 1 calc R . .
H242 H 0.5786 0.9555 0.3698 0.055(9) Uiso 1 1 calc R . .
C25 C 0.56978(16) 0.7217(3) 0.22343(12) 0.0432(6) Uani 1 1 d . . .
H251 H 0.5444 0.6332 0.2229 0.045(8) Uiso 1 1 calc R . .
C26 C 0.66011(19) 0.7015(4) 0.23668(14) 0.0575(8) Uani 1 1 d . . .
H261 H 0.6848 0.6557 0.2763 0.069(10) Uiso 1 1 calc R . .
H262 H 0.6867 0.7884 0.2394 0.074(12) Uiso 1 1 calc R . .
C27 C 0.6724(3) 0.6177(5) 0.18504(16) 0.0752(11) Uani 1 1 d . . .
H271 H 0.7306 0.6066 0.1935 0.084(12) Uiso 1 1 calc R . .
H272 H 0.6487 0.5289 0.1842 0.123(19) Uiso 1 1 calc R . .
C28 C 0.6328(2) 0.6851(5) 0.12232(16) 0.0712(10) Uani 1 1 d . . .
H281 H 0.6595 0.7708 0.1220 0.072(12) Uiso 1 1 calc R . .
H282 H 0.6398 0.6286 0.0901 0.083(12) Uiso 1 1 calc R . .
C29 C 0.5425(2) 0.7084(4) 0.10873(15) 0.0643(9) Uani 1 1 d . . .
H291 H 0.5148 0.6221 0.1043 0.084(12) Uiso 1 1 calc R . .
H292 H 0.5192 0.7570 0.0698 0.097(14) Uiso 1 1 calc R . .
C30 C 0.52861(17) 0.7888(3) 0.16057(13) 0.0515(7) Uani 1 1 d . . .
H301 H 0.5504 0.8792 0.1616 0.080(12) Uiso 1 1 calc R . .
H302 H 0.4703 0.7963 0.1522 0.058(9) Uiso 1 1 calc R . .
O7 O 0.2528(5) 0.8161(9) 0.3629(4) 0.254(2) Uiso 1 1 d . . .
C31 C 0.3394(5) 0.6331(11) 0.4124(4) 0.254(2) Uiso 1 1 d . . .
H311 H 0.2898 0.5863 0.4087 0.254(2) Uiso 1 1 calc R . .
H312 H 0.3813 0.6100 0.4513 0.254(2) Uiso 1 1 calc R . .
H313 H 0.3568 0.6076 0.3787 0.254(2) Uiso 1 1 calc R . .
C32 C 0.3254(5) 0.7741(11) 0.4103(4) 0.254(2) Uiso 1 1 d R . .
H321 H 0.3736 0.8298 0.4149 0.254(2) Uiso 1 1 calc R . .
C33 C 0.2865(8) 0.7984(13) 0.4601(6) 0.254(2) Uiso 1 1 d . . .
H331 H 0.2396 0.7411 0.4520 0.254(2) Uiso 1 1 calc R . .
H332 H 0.2700 0.8911 0.4588 0.254(2) Uiso 1 1 calc R . .
H333 H 0.3258 0.7782 0.5005 0.254(2) Uiso 1 1 calc R . .

loop_
_atom_site_aniso_label
_atom_site_aniso_U_11
_atom_site_aniso_U_22
_atom_site_aniso_U_33
_atom_site_aniso_U_23
_atom_site_aniso_U_13
_atom_site_aniso_U_12
P1 0.0292(3) 0.0454(4) 0.0505(4) -0.0067(3) 0.0057(3) 0.0034(3)
O1 0.0562(12) 0.0531(13) 0.0592(12) -0.0018(10) 0.0029(10) 0.0171(10)
O2 0.0354(10) 0.0552(13) 0.0714(14) -0.0184(11) 0.0043(9) -0.0029(8)
O3 0.0491(12) 0.0685(15) 0.0739(15) -0.0095(12) 0.0283(11) -0.0017(10)
O4 0.0300(9) 0.0416(11) 0.0781(14) -0.0054(10) -0.0016(9) -0.0050(8)
O5 0.0461(11) 0.0414(11) 0.0817(15) -0.0114(11) 0.0005(10) 0.0048(9)
O6 0.0519(12) 0.0439(12) 0.0966(18) 0.0088(12) -0.0102(12) 0.0077(10)
N1 0.0297(10) 0.0377(12) 0.0500(12) -0.0016(10) 0.0031(9) -0.0045(8)
C1 0.0277(11) 0.0443(15) 0.0535(16) -0.0022(12) 0.0063(11) -0.0038(10)
C2 0.0434(15) 0.0406(15) 0.074(2) 0.0075(16) 0.0016(14) -0.0079(12)
C3 0.0399(14) 0.0408(15) 0.0540(16) 0.0045(13) 0.0019(12) -0.0001(11)
C4 0.0323(12) 0.0424(15) 0.0472(14) -0.0027(12) 0.0055(11) 0.0002(10)
C5 0.078(3) 0.103(3) 0.095(3) -0.014(3) 0.049(2) -0.027(2)
C6 0.075(3) 0.182(6) 0.164(6) -0.039(5) 0.069(3) -0.036(4)
N2 0.0310(10) 0.0382(12) 0.0428(11) -0.0008(10) 0.0050(9) 0.0007(8)
C7 0.0445(14) 0.0424(15) 0.0506(15) 0.0020(13) 0.0132(12) -0.0014(11)
C8 0.072(2) 0.073(2) 0.076(2) 0.008(2) 0.039(2) 0.0100(18)
C9 0.104(3) 0.103(4) 0.092(3) 0.009(3) 0.062(3) 0.002(3)
C10 0.119(4) 0.100(3) 0.052(2) 0.002(2) 0.028(2) -0.022(3)
C11 0.075(2) 0.073(2) 0.0568(19) 0.0136(18) 0.0075(18) -0.0054(19)
C12 0.0520(17) 0.0590(19) 0.0549(17) 0.0075(16) 0.0058(14) -0.0031(15)
C13 0.0411(13) 0.0442(15) 0.0494(15) -0.0016(12) 0.0118(12) 0.0036(11)
C14 0.064(2) 0.064(2) 0.067(2) 0.0083(18) 0.0284(17) 0.0053(16)
C15 0.085(3) 0.095(3) 0.077(3) 0.005(2) 0.046(2) 0.000(2)
C16 0.080(3) 0.125(4) 0.070(2) -0.024(3) 0.038(2) -0.004(2)
C17 0.081(3) 0.071(3) 0.100(3) -0.030(2) 0.041(2) 0.002(2)
C18 0.066(2) 0.0517(19) 0.070(2) -0.0120(17) 0.0233(17) -0.0046(15)
N3 0.0328(10) 0.0406(12) 0.0421(11) -0.0013(10) 0.0085(9) -0.0020(9)
C19 0.0313(11) 0.0476(15) 0.0376(13) -0.0064(11) 0.0061(10) -0.0025(10)
C20 0.0524(16) 0.0474(16) 0.0394(14) -0.0012(12) 0.0082(12) -0.0003(12)
C21 0.071(2) 0.058(2) 0.0456(16) 0.0048(15) 0.0112(15) 0.0091(16)
C22 0.085(3) 0.088(3) 0.0456(17) 0.0016(18) 0.0269(17) 0.010(2)
C23 0.077(2) 0.072(2) 0.0490(17) -0.0162(17) 0.0213(16) 0.0062(18)
C24 0.0553(17) 0.0490(17) 0.0527(16) -0.0078(14) 0.0207(14) 0.0033(13)
C25 0.0419(13) 0.0457(15) 0.0387(13) -0.0035(12) 0.0102(11) -0.0038(11)
C26 0.0471(16) 0.076(2) 0.0468(16) -0.0024(16) 0.0135(13) 0.0122(15)
C27 0.076(2) 0.097(3) 0.057(2) 0.000(2) 0.0283(18) 0.026(2)
C28 0.073(2) 0.096(3) 0.0510(18) 0.0007(19) 0.0302(17) 0.006(2)
C29 0.067(2) 0.082(2) 0.0418(16) 0.0019(16) 0.0157(14) -0.0110(18)
C30 0.0416(14) 0.0639(19) 0.0440(15) 0.0042(14) 0.0090(12) -0.0036(13)

loop_
_atom_type_symbol
_atom_type_description
_atom_type_scat_dispersion_real
_atom_type_scat_dispersion_imag
_atom_type_scat_source
C C 0.0181 0.0091 'International Tables Vol C Tables 4.2.6.8 and 6.1.1.4'
H H 0.0000 0.0000 'International Tables Vol C Tables 4.2.6.8 and 6.1.1.4'
N N 0.0311 0.0180 'International Tables Vol C Tables 4.2.6.8 and 6.1.1.4'
O O 0.0492 0.0322 'International Tables Vol C Tables 4.2.6.8 and 6.1.1.4'
P P 0.2955 0.4335 'International Tables Vol C Tables 4.2.6.8 and 6.1.1.4'

loop_
_geom_angle_atom_site_label_1
_geom_angle_atom_site_label_2
_geom_angle_atom_site_label_3
_geom_angle
_geom_angle_site_symmetry_1
_geom_angle_site_symmetry_3
_geom_angle_publ_flag
O1 P1 O2 119.13(12) . . ?
O1 P1 O3 110.86(14) . . ?
O2 P1 O3 106.13(12) . . ?
O1 P1 C1 109.83(13) . . ?
O2 P1 C1 106.91(13) . . ?
O3 P1 C1 102.65(12) . . ?
C5 O3 P1 121.8(2) . . ?
O4 N1 C3 122.6(2) . . ?
O4 N1 C4 123.5(2) . . ?
C3 N1 C4 113.9(2) . . ?
C4 C1 C2 103.7(2) . . ?
C4 C1 P1 114.2(2) . . ?
C2 C1 P1 112.4(2) . . ?
C4 C1 H11 108.8 . . ?
C2 C1 H11 108.8 . . ?
P1 C1 H11 108.8 . . ?
C3 C2 C1 105.2(2) . . ?
C3 C2 H21 110.7 . . ?
C1 C2 H21 110.7 . . ?
C3 C2 H22 110.7 . . ?
C1 C2 H22 110.7 . . ?
H21 C2 H22 108.8 . . ?
O6 C3 N1 123.6(3) . . ?
O6 C3 C2 128.1(3) . . ?
N1 C3 C2 108.3(2) . . ?
O5 C4 N1 123.5(2) . . ?
O5 C4 C1 128.3(2) . . ?
N1 C4 C1 108.2(2) . . ?
O3 C5 C6 109.2(4) . . ?
O3 C5 H51 109.8 . . ?
C6 C5 H51 109.8 . . ?
O3 C5 H52 109.8 . . ?
C6 C5 H52 109.8 . . ?
H51 C5 H52 108.3 . . ?
C5 C6 H61 109.5 . . ?
C5 C6 H62 109.5 . . ?
H61 C6 H62 109.5 . . ?
C5 C6 H63 109.5 . . ?
H61 C6 H63 109.5 . . ?
H62 C6 H63 109.5 . . ?
C7 N2 C13 118.3(2) . . ?
C7 N2 H1 107.7 . . ?
C13 N2 H1 107.7 . . ?
C7 N2 H2 107.7 . . ?
C13 N2 H2 107.7 . . ?
H1 N2 H2 107.1 . . ?
N2 C7 C12 113.3(2) . . ?
N2 C7 C8 107.0(2) . . ?
C12 C7 C8 111.9(3) . . ?
N2 C7 H71 108.2 . . ?
C12 C7 H71 108.2 . . ?
C8 C7 H71 108.2 . . ?
C7 C8 C9 112.2(3) . . ?
C7 C8 H81 109.2 . . ?
C9 C8 H81 109.1 . . ?
C7 C8 H82 109.2 . . ?
C9 C8 H82 109.2 . . ?
H81 C8 H82 107.9 . . ?
C10 C9 C8 112.6(4) . . ?
C10 C9 H91 109.1 . . ?
C8 C9 H91 109.1 . . ?
C10 C9 H92 109.1 . . ?
C8 C9 H92 109.1 . . ?
H91 C9 H92 107.8 . . ?
C9 C10 C11 111.4(3) . . ?
C9 C10 H101 109.4 . . ?
C11 C10 H101 109.4 . . ?
C9 C10 H102 109.4 . . ?
C11 C10 H102 109.3 . . ?
H101 C10 H102 108.0 . . ?
C10 C11 C12 111.3(3) . . ?
C10 C11 H111 109.4 . . ?
C12 C11 H111 109.4 . . ?
C10 C11 H112 109.4 . . ?
C12 C11 H112 109.4 . . ?
H111 C11 H112 108.0 . . ?
C7 C12 C11 109.4(3) . . ?
C7 C12 H121 109.8 . . ?
C11 C12 H121 109.8 . . ?
C7 C12 H122 109.8 . . ?
C11 C12 H122 109.8 . . ?
H121 C12 H122 108.2 . . ?
N2 C13 C14 107.7(2) . . ?
N2 C13 C18 113.5(2) . . ?
C14 C13 C18 111.9(3) . . ?
N2 C13 H131 107.9 . . ?
C14 C13 H131 107.9 . . ?
C18 C13 H131 107.9 . . ?
C13 C14 C15 111.3(3) . . ?
C13 C14 H141 109.4 . . ?
C15 C14 H141 109.4 . . ?
C13 C14 H142 109.4 . . ?
C15 C14 H142 109.4 . . ?
H141 C14 H142 108.0 . . ?
C16 C15 C14 111.2(3) . . ?
C16 C15 H151 109.4 . . ?
C14 C15 H151 109.4 . . ?
C16 C15 H152 109.4 . . ?
C14 C15 H152 109.4 . . ?
H151 C15 H152 108.0 . . ?
C17 C16 C15 110.9(3) . . ?
C17 C16 H161 109.5 . . ?
C15 C16 H161 109.5 . . ?
C17 C16 H162 109.5 . . ?
C15 C16 H162 109.5 . . ?
H161 C16 H162 108.1 . . ?
C16 C17 C18 111.3(3) . . ?
C16 C17 H171 109.4 . . ?
C18 C17 H171 109.4 . . ?
C16 C17 H172 109.4 . . ?
C18 C17 H172 109.4 . . ?
H171 C17 H172 108.0 . . ?
C13 C18 C17 108.8(3) . . ?
C13 C18 H181 109.9 . . ?
C17 C18 H181 109.9 . . ?
C13 C18 H182 109.9 . . ?
C17 C18 H182 109.9 . . ?
H181 C18 H182 108.3 . . ?
C25 N3 C19 118.0(2) . . ?
C25 N3 H3 107.8 . . ?
C19 N3 H3 107.8 . . ?
C25 N3 H4 107.8 . . ?
C19 N3 H4 107.8 . . ?
H3 N3 H4 107.1 . . ?
N3 C19 C24 107.7(2) . . ?
N3 C19 C20 112.1(2) . . ?
C24 C19 C20 111.5(2) . . ?
N3 C19 H191 108.5 . . ?
C24 C19 H191 108.5 . . ?
C20 C19 H191 108.5 . . ?
C19 C20 C21 109.0(2) . . ?
C19 C20 H201 109.9 . . ?
C21 C20 H201 109.9 . . ?
C19 C20 H202 109.9 . . ?
C21 C20 H202 109.9 . . ?
H201 C20 H202 108.3 . . ?
C22 C21 C20 111.8(3) . . ?
C22 C21 H211 109.3 . . ?
C20 C21 H211 109.3 . . ?
C22 C21 H212 109.3 . . ?
C20 C21 H212 109.3 . . ?
H211 C21 H212 107.9 . . ?
C23 C22 C21 111.7(3) . . ?
C23 C22 H221 109.3 . . ?
C21 C22 H221 109.3 . . ?
C23 C22 H222 109.3 . . ?
C21 C22 H222 109.3 . . ?
H221 C22 H222 107.9 . . ?
C22 C23 C24 111.5(3) . . ?
C22 C23 H231 109.3 . . ?
C24 C23 H231 109.3 . . ?
C22 C23 H232 109.3 . . ?
C24 C23 H232 109.3 . . ?
H231 C23 H232 108.0 . . ?
C19 C24 C23 110.9(3) . . ?
C19 C24 H241 109.5 . . ?
C23 C24 H241 109.5 . . ?
C19 C24 H242 109.4 . . ?
C23 C24 H242 109.5 . . ?
H241 C24 H242 108.0 . . ?
N3 C25 C26 112.1(2) . . ?
N3 C25 C30 107.7(2) . . ?
C26 C25 C30 111.0(2) . . ?
N3 C25 H151 108.7 . . ?
C26 C25 H151 108.7 . . ?
C30 C25 H151 108.7 . . ?
C25 C26 C27 109.9(3) . . ?
C25 C26 H261 109.7 . . ?
C27 C26 H261 109.7 . . ?
C25 C26 H262 109.7 . . ?
C27 C26 H262 109.7 . . ?
H261 C26 H262 108.2 . . ?
C28 C27 C26 111.0(3) . . ?
C28 C27 H271 109.4 . . ?
C26 C27 H271 109.4 . . ?
C28 C27 H272 109.4 . . ?
C26 C27 H272 109.4 . . ?
H271 C27 H272 108.0 . . ?
C29 C28 C27 110.8(3) . . ?
C29 C28 H281 109.5 . . ?
C27 C28 H281 109.5 . . ?
C29 C28 H282 109.5 . . ?
C27 C28 H282 109.5 . . ?
H281 C28 H282 108.1 . . ?
C28 C29 C30 111.2(3) . . ?
C28 C29 H291 109.4 . . ?
C30 C29 H291 109.4 . . ?
C28 C29 H292 109.4 . . ?
C30 C29 H292 109.4 . . ?
H291 C29 H292 108.0 . . ?
C25 C30 C29 111.2(3) . . ?
C25 C30 H301 109.4 . . ?
C29 C30 H301 109.4 . . ?
C25 C30 H302 109.4 . . ?
C29 C30 H302 109.4 . . ?
H301 C30 H302 108.0 . . ?
C32 C31 H311 109.5 . . ?
C32 C31 H312 109.5 . . ?
H311 C31 H312 109.5 . . ?
C32 C31 H313 109.5 . . ?
H311 C31 H313 109.5 . . ?
H312 C31 H313 109.5 . . ?
O7 C32 C31 114.5(6) . . ?
O7 C32 C33 90.9(8) . . ?
C31 C32 C33 104.2(6) . . ?
O7 C32 H321 114.8 . . ?
C31 C32 H321 114.7 . . ?
C33 C32 H321 114.8 . . ?
C32 C33 H331 109.5 . . ?
C32 C33 H332 109.5 . . ?
H331 C33 H332 109.5 . . ?
C32 C33 H333 109.4 . . ?
H331 C33 H333 109.5 . . ?
H332 C33 H333 109.5 . . ?

loop_
_geom_bond_atom_site_label_1
_geom_bond_atom_site_label_2
_geom_bond_distance
_geom_bond_site_symmetry_2
_geom_bond_publ_flag
P1 O1 1.477(2) . ?
P1 O2 1.483(2) . ?
P1 O3 1.606(2) . ?
P1 C1 1.828(3) . ?
O3 C5 1.437(5) . ?
O4 N1 1.342(3) . ?
O5 C4 1.219(3) . ?
O6 C3 1.216(3) . ?
N1 C3 1.361(4) . ?
N1 C4 1.368(3) . ?
C1 C4 1.507(3) . ?
C1 C2 1.531(4) . ?
C1 H11 0.9800 . ?
C2 C3 1.494(4) . ?
C2 H21 0.9700 . ?
C2 H22 0.9700 . ?
C5 C6 1.482(7) . ?
C5 H51 0.9700 . ?
C5 H52 0.9700 . ?
C6 H61 0.9600 . ?
C6 H62 0.9600 . ?
C6 H63 0.9600 . ?
N2 C7 1.496(4) . ?
N2 C13 1.503(4) . ?
N2 H1 0.9000 . ?
N2 H2 0.9000 . ?
C7 C12 1.511(4) . ?
C7 C8 1.508(5) . ?
C7 H71 0.9800 . ?
C8 C9 1.523(6) . ?
C8 H81 0.9700 . ?
C8 H82 0.9700 . ?
C9 C10 1.487(7) . ?
C9 H91 0.9700 . ?
C9 H92 0.9700 . ?
C10 C11 1.507(6) . ?
C10 H101 0.9700 . ?
C10 H102 0.9700 . ?
C11 C12 1.526(5) . ?
C11 H111 0.9700 . ?
C11 H112 0.9700 . ?
C12 H121 0.9700 . ?
C12 H122 0.9700 . ?
C13 C14 1.507(5) . ?
C13 C18 1.507(4) . ?
C13 H131 0.9800 . ?
C14 C15 1.538(5) . ?
C14 H141 0.9700 . ?
C14 H142 0.9700 . ?
C15 C16 1.511(6) . ?
C15 H151 0.9700 . ?
C15 H152 0.9700 . ?
C16 C17 1.495(6) . ?
C16 H161 0.9700 . ?
C16 H162 0.9700 . ?
C17 C18 1.537(5) . ?
C17 H171 0.9700 . ?
C17 H172 0.9700 . ?
C18 H181 0.9700 . ?
C18 H182 0.9700 . ?
N3 C25 1.490(3) . ?
N3 C19 1.502(3) . ?
N3 H3 0.9000 . ?
N3 H4 0.9000 . ?
C19 C24 1.514(4) . ?
C19 C20 1.517(4) . ?
C19 H191 0.9800 . ?
C20 C21 1.526(4) . ?
C20 H201 0.9700 . ?
C20 H202 0.9700 . ?
C21 C22 1.515(5) . ?
C21 H211 0.9700 . ?
C21 H212 0.9700 . ?
C22 C23 1.508(5) . ?
C22 H221 0.9700 . ?
C22 H222 0.9700 . ?
C23 C24 1.516(4) . ?
C23 H231 0.9700 . ?
C23 H232 0.9700 . ?
C24 H241 0.9700 . ?
C24 H242 0.9700 . ?
C25 C26 1.510(4) . ?
C25 C30 1.520(4) . ?
C25 H151 0.9800 . ?
C26 C27 1.524(5) . ?
C26 H261 0.9700 . ?
C26 H262 0.9700 . ?
C27 C28 1.515(5) . ?
C27 H271 0.9700 . ?
C27 H272 0.9700 . ?
C28 C29 1.513(5) . ?
C28 H281 0.9700 . ?
C28 H282 0.9700 . ?
C29 C30 1.522(5) . ?
C29 H291 0.9700 . ?
C29 H292 0.9700 . ?
C30 H301 0.9700 . ?
C30 H302 0.9700 . ?
O7 C32 1.411(11) . ?
C31 C32 1.4161 . ?
C31 H311 0.9600 . ?
C31 H312 0.9600 . ?
C31 H313 0.9600 . ?
C32 C33 1.541(14) . ?
C32 H321 0.9800 . ?
C33 H331 0.9600 . ?
C33 H332 0.9600 . ?
C33 H333 0.9600 . ?

loop_
_geom_torsion_atom_site_label_1
_geom_torsion_atom_site_label_2
_geom_torsion_atom_site_label_3
_geom_torsion_atom_site_label_4
_geom_torsion
_geom_torsion_site_symmetry_1
_geom_torsion_site_symmetry_2
_geom_torsion_site_symmetry_3
_geom_torsion_site_symmetry_4
_geom_torsion_publ_flag
O1 P1 O3 C5 -33.3(3) . . . . ?
O2 P1 O3 C5 -164.1(3) . . . . ?
C1 P1 O3 C5 83.9(3) . . . . ?
O1 P1 C1 C4 58.5(2) . . . . ?
O2 P1 C1 C4 -170.95(19) . . . . ?
O3 P1 C1 C4 -59.5(2) . . . . ?
O1 P1 C1 C2 176.32(19) . . . . ?
O2 P1 C1 C2 -53.1(2) . . . . ?
O3 P1 C1 C2 58.4(2) . . . . ?
C4 C1 C2 C3 6.9(3) . . . . ?
P1 C1 C2 C3 -116.9(2) . . . . ?
O4 N1 C3 O6 -0.3(5) . . . . ?
C4 N1 C3 O6 177.4(3) . . . . ?
O4 N1 C3 C2 179.3(3) . . . . ?
C4 N1 C3 C2 -3.0(4) . . . . ?
C1 C2 C3 O6 176.7(3) . . . . ?
C1 C2 C3 N1 -2.9(4) . . . . ?
O4 N1 C4 O5 4.3(5) . . . . ?
C3 N1 C4 O5 -173.4(3) . . . . ?
O4 N1 C4 C1 -174.6(2) . . . . ?
C3 N1 C4 C1 7.7(3) . . . . ?
C2 C1 C4 O5 172.3(3) . . . . ?
P1 C1 C4 O5 -65.0(4) . . . . ?
C2 C1 C4 N1 -8.8(3) . . . . ?
P1 C1 C4 N1 113.9(2) . . . . ?
P1 O3 C5 C6 -149.8(3) . . . . ?
C13 N2 C7 C12 51.9(3) . . . . ?
C13 N2 C7 C8 175.7(3) . . . . ?
N2 C7 C8 C9 -177.5(3) . . . . ?
C12 C7 C8 C9 -52.9(4) . . . . ?
C7 C8 C9 C10 51.0(6) . . . . ?
C8 C9 C10 C11 -52.8(6) . . . . ?
C9 C10 C11 C12 56.9(5) . . . . ?
N2 C7 C12 C11 177.1(3) . . . . ?
C8 C7 C12 C11 56.1(4) . . . . ?
C10 C11 C12 C7 -58.1(4) . . . . ?
C7 N2 C13 C14 177.9(2) . . . . ?
C7 N2 C13 C18 53.5(3) . . . . ?
N2 C13 C14 C15 179.3(3) . . . . ?
C18 C13 C14 C15 -55.3(4) . . . . ?
C13 C14 C15 C16 53.0(5) . . . . ?
C14 C15 C16 C17 -54.5(5) . . . . ?
C15 C16 C17 C18 58.2(5) . . . . ?
N2 C13 C18 C17 179.5(3) . . . . ?
C14 C13 C18 C17 57.4(4) . . . . ?
C16 C17 C18 C13 -59.0(4) . . . . ?
C25 N3 C19 C24 -176.3(2) . . . . ?
C25 N3 C19 C20 -53.3(3) . . . . ?
N3 C19 C20 C21 -178.5(2) . . . . ?
C24 C19 C20 C21 -57.7(3) . . . . ?
C19 C20 C21 C22 56.5(4) . . . . ?
C20 C21 C22 C23 -55.2(4) . . . . ?
C21 C22 C23 C24 53.7(4) . . . . ?
N3 C19 C24 C23 -179.3(2) . . . . ?
C20 C19 C24 C23 57.3(3) . . . . ?
C22 C23 C24 C19 -54.6(4) . . . . ?
C19 N3 C25 C26 -53.8(3) . . . . ?
C19 N3 C25 C30 -176.2(2) . . . . ?
N3 C25 C26 C27 -177.8(3) . . . . ?
C30 C25 C26 C27 -57.3(4) . . . . ?
C25 C26 C27 C28 58.1(5) . . . . ?
C26 C27 C28 C29 -57.1(5) . . . . ?
C27 C28 C29 C30 55.3(5) . . . . ?
N3 C25 C30 C29 179.1(2) . . . . ?
C26 C25 C30 C29 56.1(3) . . . . ?
C28 C29 C30 C25 -54.8(4) . . . . ?
